data_9009824
loop_
_publ_author_name
'Pertlik, F.'

_publ_section_title
;
 The structure of freedite, Pb8Cu(AsO3)2O3Cl5
;
_journal_name_full 'Mineralogy and Petrology'
_journal_page_first 85
_journal_page_last 92
_journal_paper_doi 10.1007/BF01164482
_journal_volume 36
_journal_year 1987
_chemical_compound_source 'Langban mine, Varmland, Sweden'
_chemical_formula_sum 'As2 Cl5 Cu O9 Pb8'
_chemical_name_mineral Freedite
_space_group_IT_number 12
_symmetry_space_group_name_Hall '-C 2y'
_symmetry_space_group_name_H-M 'C 1 2/m 1'
_cell_angle_alpha 90
_cell_angle_beta 105.73
_cell_angle_gamma 90
_cell_length_a 13.578
_cell_length_b 20.099
_cell_length_c 7.465
_cell_formula_units_Z 4
_cell_volume 1960.936
_database_code_amcsd 0014613
_exptl_crystal_density_diffrn 7.426
_cod_original_formula_sum 'Pb8 As2 Cu Cl5 O9'
_cod_database_code 9009824

loop_
_space_group_symop_operation_xyz
x,y,z
1/2+x,1/2+y,z
x,-y,z
1/2+x,1/2-y,z
-x,y,-z
1/2-x,1/2+y,-z
-x,-y,-z
1/2-x,1/2-y,-z

loop_
_atom_site_aniso_label
_atom_site_aniso_U_11
_atom_site_aniso_U_22
_atom_site_aniso_U_33
_atom_site_aniso_U_12
_atom_site_aniso_U_13
_atom_site_aniso_U_23
Pb1 0.02500 0.00100 0.01200 0.00000 0.00300 0.00000
Pb2 0.01100 0.02200 0.01900 0.00000 0.00300 0.00000
Pb3 0.01700 0.02800 0.03000 0.00100 0.00900 -0.00800
Pb4 0.00900 0.01900 0.01100 -0.00500 0.00200 -0.00100
Pb5 0.00900 0.01900 0.02100 -0.00100 0.00000 -0.00200
As 0.01800 0.01500 0.00800 -0.01500 0.00900 -0.00900
Cu 0.00500 0.03700 0.02700 0.00000 0.00500 0.00000

loop_
_atom_site_label
_atom_site_fract_x
_atom_site_fract_y
_atom_site_fract_z
_atom_site_U_iso_or_equiv
Pb1 0.85280 0.00000 0.43460 ?
Pb2 0.85870 0.00000 0.93340 ?
Pb3 0.63380 0.90260 0.08360 ?
Pb4 0.85030 0.20370 0.41930 ?
Pb5 0.85650 0.20180 0.93170 ?
As 0.32990 0.11200 0.41980 ?
Cu 0.00000 0.42190 0.50000 ?
Cl1 0.48850 0.00000 0.74280 0.00300
Cl2 0.50740 0.20690 0.73770 0.04000
Cl3 0.02690 0.09670 0.25570 0.01600
O1 0.71900 0.19460 0.60190 0.03000
O2 0.74400 0.09160 0.42420 0.02900
O3 0.74070 0.08220 0.80170 0.03000
O4 0.75340 0.30450 0.86430 0.00500
O5 0.76060 0.00000 0.12110 0.00900

loop_
_cod_related_entry_id
_cod_related_entry_database
_cod_related_entry_code
1 AMCSD 0014613
